data_9000160
loop_
_publ_author_name
'Dent Glasser, L. S.'
'Glasser, F. P.'

_publ_section_title
;
 The crystal structure of walstromite
;
_journal_name_full 'American Mineralogist'
_journal_page_first 9
_journal_page_last 13
_journal_volume 53
_journal_year 1968
_chemical_formula_sum 'Ba Ca2 O9 Si3'
_chemical_name_mineral Walstromite
_space_group_IT_number 2
_symmetry_space_group_name_Hall '-P 1'
_symmetry_space_group_name_H-M 'P -1'
_cell_angle_alpha 69.62
_cell_angle_beta 102.33
_cell_angle_gamma 96.90
_cell_length_a 6.733
_cell_length_b 9.616
_cell_length_c 6.723
_cell_formula_units_Z 2
_cell_volume 398.121
_database_code_amcsd 0000165
_exptl_crystal_density_diffrn 3.718
_cod_original_formula_sum 'Ca2 Ba Si3 O9'
_cod_database_code 9000160

loop_
_space_group_symop_operation_xyz
x,y,z
-x,-y,-z

loop_
_atom_site_label
_atom_site_fract_x
_atom_site_fract_y
_atom_site_fract_z
Ca1 0.27200 0.50700 0.76300
Ca2 0.43500 0.83100 0.93500
Ba 0.04900 0.84800 0.32300
Si1 0.09600 0.22200 0.14500
Si2 0.23500 0.48400 0.28400
Si3 0.44200 0.19600 0.51100
O1 0.23600 0.25100 -0.02700
O2 -0.09800 0.11400 0.10200
O3 0.04200 0.36600 0.21200
O4 0.36600 0.55600 0.08900
O5 0.12500 0.58000 0.38900
O6 0.35200 0.36500 0.49400
O7 0.61300 0.23800 0.36800
O8 0.51700 0.08400 0.76500
O9 0.23800 0.13000 0.38900

loop_
_cod_related_entry_id
_cod_related_entry_database
_cod_related_entry_code
1 AMCSD 0000165
